data_1536196
loop_
_publ_author_name
'Nylen, J.'
'Mosel, B.D.'
'Garcia-Garcia, F.J.'
'Poettgen, R.'
'Haeussermann, U.'

_publ_section_title
;
 Structural relationships, phase stability and bonding of compounds Pd
 Sn(n) (n= 2,3,4)
;
_journal_name_full 'Solid State Sciences'
_journal_page_first 147
_journal_page_last 155
_journal_volume 6
_journal_year 2004
_chemical_formula_sum 'Pd4 Sn16'
_space_group_IT_number 68
_symmetry_space_group_name_Hall '-C 2a 2ac'
_symmetry_space_group_name_H-M 'C c c a :2'
_cell_angle_alpha 90
_cell_angle_beta 90
_cell_angle_gamma 90
_cell_formula_units_Z 1
_cell_length_a 6.4417
_cell_length_b 11.4452
_cell_length_c 6.3886
_cell_volume 471.009
_citation_journal_id_ASTM SSSCFJ
_cod_data_source_file Nylen_SSSCFJ_2004_1122.cif
_cod_data_source_block Pd4Sn16
_cod_original_cell_volume 471.0094
_cod_database_code 1536196

loop_
_symmetry_equiv_pos_as_xyz
x,y,z
-x+1/2,-y,z
x+1/2,-y,-z+1/2
-x,y,-z+1/2
-x,-y,-z
x-1/2,y,-z
-x-1/2,y,z-1/2
x,-y,z-1/2
x+1/2,y+1/2,z
-x+1,-y+1/2,z
x+1,-y+1/2,-z+1/2
-x+1/2,y+1/2,-z+1/2
-x+1/2,-y+1/2,-z
x,y+1/2,-z
-x,y+1/2,z-1/2
x+1/2,-y+1/2,z-1/2

loop_
_atom_site_label
_atom_site_type_symbol
_atom_site_fract_x
_atom_site_fract_y
_atom_site_fract_z
_atom_site_occupancy
_atom_site_U_iso_or_equiv
Sn1 Sn 0.33123 0.12331 0.0801 1 0.0
Pd1 Pd 0 0.25 0.25 1 0.0
